data_2232785
loop_
_publ_author_name
'Abdireymov, K. B.'
'Mukhamedov, N. S.'
'Okmanov, R. Ya.'
'Ayimbetov, M. J.'
'Tashkhodjaev, B.'

_publ_section_title
;
 2-<i>n</i>-Butyl-6-chloro-1-(2,4-dimethylphenylsulfonyl)-1<i>H</i>-benzimidazole--2-<i>n</i>-butyl-5-chloro-1-(2,4-dimethylphenylsulfonyl)-1<i>H</i>-benzimidazole
 (0.759/0.241)
;
_journal_coeditor_code IM2330
_journal_issue 12
_journal_name_full 'Acta Crystallographica Section E'
_journal_page_first o3345
_journal_page_last o3346
_journal_paper_doi 10.1107/S1600536811047957
_journal_volume 67
_journal_year 2011
_chemical_formula_iupac '0.7590.241 C19 H21 Cl N2 O2 S, 0.2410.241 C19 H21 Cl N2 O2 S'
_chemical_formula_moiety '0.759(0.241 C19 H21 Cl N2 O2 S), 0.241(0.241 C19 H21 Cl N2 O2 S)'
_chemical_formula_sum 'C19 H21 Cl N2 O2 S'
_chemical_formula_weight 376.89
_chemical_melting_point_lt 381(9)
_chemical_name_systematic
;
2-<i>n</i>-Butyl-6-chloro-1-(2,4-dimethylphenylsulfonyl)-1<i>H</i>-
benzimidazole--2-<i>n</i>-butyl-5-chloro-1-(2,4-dimethylphenylsulfonyl)-
1<i>H</i>-benzimidazole (0.759/0.241)
;
_space_group_IT_number 2
_symmetry_cell_setting triclinic
_symmetry_space_group_name_Hall '-P 1'
_symmetry_space_group_name_H-M 'P -1'
_atom_sites_solution_hydrogens geom
_atom_sites_solution_primary direct
_atom_sites_solution_secondary difmap
_audit_creation_method SHELXL-97
_cell_angle_alpha 71.29(3)
_cell_angle_beta 78.38(3)
_cell_angle_gamma 76.75(3)
_cell_formula_units_Z 2
_cell_length_a 8.7340(17)
_cell_length_b 10.251(2)
_cell_length_c 11.390(2)
_cell_measurement_reflns_used 13
_cell_measurement_temperature 290.0(10)
_cell_measurement_theta_max 20
_cell_measurement_theta_min 10
_cell_volume 931.1(4)
_computing_cell_refinement 'STADI4 (Stoe & Cie, 1997)'
_computing_data_collection 'STADI4 (Stoe & Cie, 1997)'
_computing_data_reduction 'X-RED  (Stoe & Cie, 1997)'
_computing_molecular_graphics 'XP in SHELXTL (Sheldrick, 2008)'
_computing_publication_material 'publCIF (Westrip, 2010)'
_computing_structure_refinement 'SHELXL97 (Sheldrick, 2008)'
_computing_structure_solution 'SHELXS97 (Sheldrick, 2008)'
_diffrn_ambient_temperature 290.0(10)
_diffrn_measured_fraction_theta_full 0.981
_diffrn_measured_fraction_theta_max 0.981
_diffrn_measurement_device 'STOE STADI4 4-circle-diffractometer D092'
_diffrn_measurement_device_type 'Stoe Stadi-4 four-circle'
_diffrn_measurement_method
; Scan width (omega) = 1.56 - 1.80, scan ratio 2theta:omega = 1.00
  I(Net) and sigma(I) calculated according to Blessing (1987)
;
_diffrn_radiation_monochromator graphite
_diffrn_radiation_source 'fine-focus sealed tube'
_diffrn_radiation_type CuK\a
_diffrn_radiation_wavelength 1.54184
_diffrn_reflns_av_R_equivalents 0.0000
_diffrn_reflns_av_sigmaI/netI 0.0186
_diffrn_reflns_limit_h_max 9
_diffrn_reflns_limit_h_min -9
_diffrn_reflns_limit_k_max 11
_diffrn_reflns_limit_k_min -10
_diffrn_reflns_limit_l_max 12
_diffrn_reflns_limit_l_min 0
_diffrn_reflns_number 2722
_diffrn_reflns_theta_full 59.99
_diffrn_reflns_theta_max 59.99
_diffrn_reflns_theta_min 4.14
_diffrn_standards_decay_% 10.4
_diffrn_standards_interval_time 60
_diffrn_standards_number 3
_exptl_absorpt_coefficient_mu 2.983
_exptl_absorpt_correction_T_max 0.5511
_exptl_absorpt_correction_T_min 0.2504
_exptl_absorpt_correction_type psi-scan
_exptl_absorpt_process_details
;
(X-RED; Stoe & Cie, 1997)
;
_exptl_crystal_colour colorless
_exptl_crystal_density_diffrn 1.344
_exptl_crystal_density_method 'not measured'
_exptl_crystal_description prizmatic
_exptl_crystal_F_000 396
_exptl_crystal_size_max 0.68
_exptl_crystal_size_mid 0.45
_exptl_crystal_size_min 0.20
_refine_diff_density_max 0.353
_refine_diff_density_min -0.449
_refine_ls_extinction_coef 0.026(3)
_refine_ls_extinction_expression Fc^*^=kFc[1+0.001xFc^2^\l^3^/sin(2\q)]^-1/4^
_refine_ls_extinction_method SHELXL
_refine_ls_goodness_of_fit_ref 1.117
_refine_ls_hydrogen_treatment constr
_refine_ls_matrix_type full
_refine_ls_number_parameters 240
_refine_ls_number_reflns 2714
_refine_ls_number_restraints 0
_refine_ls_restrained_S_all 1.117
_refine_ls_R_factor_all 0.0750
_refine_ls_R_factor_gt 0.0693
_refine_ls_shift/su_max 0.000
_refine_ls_shift/su_mean 0.000
_refine_ls_structure_factor_coef Fsqd
_refine_ls_weighting_details 'calc w=1/[\s^2^(Fo^2^)+(0.0919P)^2^+1.1929P] where P=(Fo^2^+2Fc^2^)/3'
_refine_ls_weighting_scheme calc
_refine_ls_wR_factor_gt 0.1832
_refine_ls_wR_factor_ref 0.1906
_reflns_number_gt 2460
_reflns_number_total 2714
_reflns_threshold_expression >2sigma(I)
_cod_data_source_file im2330.cif
_cod_data_source_block I
_cod_original_cell_volume 931.1(3)
_cod_database_code 2232785
_cod_database_fobs_code 2232785

loop_
_symmetry_equiv_pos_as_xyz
'x, y, z'
'-x, -y, -z'

loop_
_atom_site_type_symbol
_atom_site_label
_atom_site_fract_x
_atom_site_fract_y
_atom_site_fract_z
_atom_site_U_iso_or_equiv
_atom_site_adp_type
_atom_site_calc_flag
_atom_site_refinement_flags
_atom_site_occupancy
_atom_site_symmetry_multiplicity
_atom_site_disorder_assembly
_atom_site_disorder_group
S S1 0.25613(12) 0.65554(11) 0.19565(9) 0.0537(4) Uani d . 1 1 . .
O O1 0.2520(4) 0.5625(3) 0.1267(3) 0.0660(9) Uani d . 1 1 . .
O O2 0.1230(4) 0.7622(3) 0.2077(3) 0.0647(9) Uani d . 1 1 . .
N N1 0.2783(4) 0.5558(3) 0.3424(3) 0.0511(8) Uani d . 1 1 . .
N N3 0.3767(4) 0.3796(4) 0.4993(3) 0.0606(10) Uani d . 1 1 . .
C C2 0.3863(5) 0.4310(4) 0.3785(4) 0.0552(10) Uani d . 1 1 . .
C C3A 0.2567(5) 0.4705(4) 0.5479(4) 0.0552(10) Uani d . 1 1 . .
C C4 0.1997(6) 0.4606(5) 0.6731(4) 0.0688(13) Uani d . 1 1 A .
H H4A 0.2428 0.3874 0.7370 0.083 Uiso calc R 1 1 . .
C C5 0.0780(6) 0.5624(5) 0.6986(4) 0.0658(12) Uani d . 1 1 . .
H H5A 0.0377 0.5584 0.7815 0.079 Uiso calc PR 0.759(4) 1 A 1
C C6 0.0142(5) 0.6701(5) 0.6052(4) 0.0604(11) Uani d . 1 1 A .
H H6A -0.0684 0.7372 0.6269 0.072 Uiso calc PR 0.241(4) 1 A 2
C C7 0.0675(5) 0.6835(5) 0.4791(4) 0.0573(11) Uani d . 1 1 . .
H H7A 0.0226 0.7564 0.4158 0.069 Uiso calc R 1 1 A .
C C7A 0.1909(5) 0.5817(4) 0.4545(4) 0.0498(10) Uani d . 1 1 A .
C C8 0.4990(5) 0.3662(5) 0.2876(4) 0.0606(11) Uani d . 1 1 . .
H H8A 0.5704 0.4300 0.2385 0.073 Uiso calc R 1 1 . .
H H8B 0.4397 0.3519 0.2306 0.073 Uiso calc R 1 1 . .
C C9 0.5963(6) 0.2267(5) 0.3510(4) 0.0640(12) Uani d . 1 1 . .
H H9A 0.6586 0.2409 0.4061 0.077 Uiso calc R 1 1 . .
H H9B 0.5255 0.1631 0.4016 0.077 Uiso calc R 1 1 . .
C C10 0.7063(7) 0.1625(5) 0.2552(5) 0.0754(14) Uani d . 1 1 . .
H H10A 0.7774 0.2261 0.2052 0.090 Uiso calc R 1 1 . .
H H10B 0.6439 0.1496 0.1997 0.090 Uiso calc R 1 1 . .
C C11 0.8036(7) 0.0226(6) 0.3163(6) 0.0918(18) Uani d . 1 1 . .
H H11A 0.8725 -0.0141 0.2528 0.138 Uiso calc R 1 1 . .
H H11B 0.7337 -0.0417 0.3638 0.138 Uiso calc R 1 1 . .
H H11C 0.8662 0.0349 0.3710 0.138 Uiso calc R 1 1 . .
C C12 0.4289(5) 0.7259(4) 0.1379(4) 0.0498(10) Uani d . 1 1 . .
C C13 0.4696(5) 0.8270(4) 0.1800(4) 0.0553(11) Uani d . 1 1 . .
C C14 0.6081(6) 0.8746(4) 0.1239(4) 0.0603(11) Uani d . 1 1 . .
H H14A 0.6356 0.9413 0.1512 0.072 Uiso calc R 1 1 . .
C C15 0.7100(5) 0.8296(5) 0.0291(4) 0.0615(11) Uani d . 1 1 . .
C C16 0.6664(6) 0.7320(5) -0.0118(4) 0.0657(12) Uani d . 1 1 . .
H H16A 0.7317 0.6998 -0.0757 0.079 Uiso calc R 1 1 . .
C C17 0.5288(6) 0.6823(5) 0.0405(4) 0.0609(11) Uani d . 1 1 . .
H H17A 0.5009 0.6178 0.0105 0.073 Uiso calc R 1 1 . .
C C18 0.3722(6) 0.8773(5) 0.2876(5) 0.0702(13) Uani d . 1 1 . .
H H18A 0.4075 0.9581 0.2906 0.105 Uiso calc R 1 1 . .
H H18B 0.3850 0.8043 0.3646 0.105 Uiso calc R 1 1 . .
H H18C 0.2623 0.9014 0.2761 0.105 Uiso calc R 1 1 . .
C C19 0.8634(6) 0.8809(7) -0.0233(6) 0.0881(16) Uani d . 1 1 . .
H H19A 0.9019 0.8631 -0.1029 0.132 Uiso calc R 1 1 . .
H H19B 0.9399 0.8329 0.0331 0.132 Uiso calc R 1 1 . .
H H19C 0.8471 0.9796 -0.0340 0.132 Uiso calc R 1 1 . .
Cl Cl1 -0.1412(2) 0.79798(18) 0.64266(16) 0.0782(7) Uani d P 0.759(4) 1 A 1
Cl Cl1' 0.0475(7) 0.5668(7) 0.8540(5) 0.081(2) Uani d P 0.241(4) 1 A 2

loop_
_atom_site_aniso_label
_atom_site_aniso_U_11
_atom_site_aniso_U_22
_atom_site_aniso_U_33
_atom_site_aniso_U_12
_atom_site_aniso_U_13
_atom_site_aniso_U_23
S1 0.0575(7) 0.0540(7) 0.0473(6) -0.0039(5) -0.0118(5) -0.0129(5)
O1 0.077(2) 0.073(2) 0.0594(18) -0.0196(16) -0.0128(15) -0.0283(16)
O2 0.0621(18) 0.0621(18) 0.0554(18) 0.0096(14) -0.0143(14) -0.0076(14)
N1 0.056(2) 0.0460(18) 0.0433(18) -0.0003(15) -0.0038(15) -0.0104(15)
N3 0.068(2) 0.053(2) 0.054(2) 0.0043(17) -0.0096(17) -0.0153(17)
C2 0.056(2) 0.049(2) 0.059(3) 0.0009(19) -0.0074(19) -0.020(2)
C3A 0.058(2) 0.050(2) 0.054(2) 0.0005(19) -0.0065(19) -0.0173(19)
C4 0.082(3) 0.066(3) 0.049(3) 0.000(2) -0.008(2) -0.013(2)
C5 0.073(3) 0.070(3) 0.049(2) -0.009(2) 0.002(2) -0.019(2)
C6 0.054(2) 0.062(3) 0.063(3) -0.006(2) 0.001(2) -0.025(2)
C7 0.053(2) 0.056(2) 0.056(3) 0.0005(19) -0.0031(19) -0.016(2)
C7A 0.051(2) 0.049(2) 0.046(2) -0.0048(18) -0.0043(17) -0.0128(18)
C8 0.063(3) 0.058(3) 0.058(3) 0.003(2) -0.004(2) -0.024(2)
C9 0.063(3) 0.060(3) 0.065(3) 0.006(2) -0.008(2) -0.025(2)
C10 0.084(3) 0.058(3) 0.078(3) 0.011(2) -0.008(3) -0.028(3)
C11 0.082(4) 0.075(4) 0.112(5) 0.023(3) -0.021(3) -0.041(3)
C12 0.057(2) 0.045(2) 0.045(2) -0.0020(18) -0.0097(18) -0.0132(17)
C13 0.067(3) 0.045(2) 0.053(2) 0.001(2) -0.015(2) -0.0169(19)
C14 0.071(3) 0.049(2) 0.063(3) -0.011(2) -0.021(2) -0.011(2)
C15 0.063(3) 0.062(3) 0.053(2) -0.008(2) -0.013(2) -0.006(2)
C16 0.071(3) 0.068(3) 0.054(3) -0.013(2) 0.002(2) -0.016(2)
C17 0.076(3) 0.057(3) 0.051(2) -0.010(2) -0.004(2) -0.021(2)
C18 0.085(3) 0.065(3) 0.065(3) -0.004(2) -0.009(2) -0.033(2)
C19 0.076(4) 0.096(4) 0.086(4) -0.026(3) -0.013(3) -0.010(3)
Cl1 0.0714(11) 0.0803(12) 0.0733(11) 0.0080(8) 0.0057(8) -0.0333(9)
Cl1' 0.077(4) 0.100(4) 0.069(3) -0.018(3) 0.010(3) -0.039(3)

loop_
_atom_type_symbol
_atom_type_description
_atom_type_scat_dispersion_real
_atom_type_scat_dispersion_imag
_atom_type_scat_source
C C 0.0181 0.0091 'International Tables Vol C Tables 4.2.6.8 and 6.1.1.4'
H H 0.0000 0.0000 'International Tables Vol C Tables 4.2.6.8 and 6.1.1.4'
N N 0.0311 0.0180 'International Tables Vol C Tables 4.2.6.8 and 6.1.1.4'
O O 0.0492 0.0322 'International Tables Vol C Tables 4.2.6.8 and 6.1.1.4'
S S 0.3331 0.5567 'International Tables Vol C Tables 4.2.6.8 and 6.1.1.4'
Cl Cl 0.3639 0.7018 'International Tables Vol C Tables 4.2.6.8 and 6.1.1.4'

loop_
_geom_angle_atom_site_label_1
_geom_angle_atom_site_label_2
_geom_angle_atom_site_label_3
_geom_angle
O2 S1 O1 119.5(2)
O2 S1 N1 105.51(18)
O1 S1 N1 106.36(18)
O2 S1 C12 110.7(2)
O1 S1 C12 108.22(19)
N1 S1 C12 105.50(18)
C2 N1 C7A 106.4(3)
C2 N1 S1 126.9(3)
C7A N1 S1 126.7(3)
C2 N3 C3A 105.6(3)
N3 C2 N1 112.4(4)
N3 C2 C8 124.4(4)
N1 C2 C8 123.2(4)
N3 C3A C7A 112.1(4)
N3 C3A C4 128.0(4)
C7A C3A C4 119.9(4)
C5 C4 C3A 117.5(4)
C5 C4 H4A 121.3
C3A C4 H4A 121.3
C6 C5 C4 121.5(4)
C6 C5 Cl1' 122.7(4)
C4 C5 Cl1' 114.0(4)
C6 C5 H5A 119.2
C4 C5 H5A 119.2
C5 C6 C7 122.8(4)
C5 C6 Cl1 119.8(4)
C7 C6 Cl1 117.4(4)
C5 C6 H6A 118.6
C7 C6 H6A 118.6
C7A C7 C6 115.2(4)
C7A C7 H7A 122.4
C6 C7 H7A 122.4
C7 C7A C3A 123.0(4)
C7 C7A N1 133.5(4)
C3A C7A N1 103.5(3)
C2 C8 C9 112.6(4)
C2 C8 H8A 109.1
C9 C8 H8A 109.1
C2 C8 H8B 109.1
C9 C8 H8B 109.1
H8A C8 H8B 107.8
C10 C9 C8 111.0(4)
C10 C9 H9A 109.4
C8 C9 H9A 109.4
C10 C9 H9B 109.4
C8 C9 H9B 109.4
H9A C9 H9B 108.0
C9 C10 C11 112.0(5)
C9 C10 H10A 109.2
C11 C10 H10A 109.2
C9 C10 H10B 109.2
C11 C10 H10B 109.2
H10A C10 H10B 107.9
C10 C11 H11A 109.5
C10 C11 H11B 109.5
H11A C11 H11B 109.5
C10 C11 H11C 109.5
H11A C11 H11C 109.5
H11B C11 H11C 109.5
C17 C12 C13 118.9(4)
C17 C12 S1 116.9(3)
C13 C12 S1 124.2(3)
C14 C13 C12 117.5(4)
C14 C13 C18 119.6(4)
C12 C13 C18 122.8(4)
C13 C14 C15 124.2(4)
C13 C14 H14A 117.9
C15 C14 H14A 117.9
C16 C15 C14 117.3(4)
C16 C15 C19 121.5(5)
C14 C15 C19 121.2(5)
C17 C16 C15 120.8(4)
C17 C16 H16A 119.6
C15 C16 H16A 119.6
C16 C17 C12 121.4(4)
C16 C17 H17A 119.3
C12 C17 H17A 119.3
C13 C18 H18A 109.5
C13 C18 H18B 109.5
H18A C18 H18B 109.5
C13 C18 H18C 109.5
H18A C18 H18C 109.5
H18B C18 H18C 109.5
C15 C19 H19A 109.5
C15 C19 H19B 109.5
H19A C19 H19B 109.5
C15 C19 H19C 109.5
H19A C19 H19C 109.5
H19B C19 H19C 109.5

loop_
_geom_bond_atom_site_label_1
_geom_bond_atom_site_label_2
_geom_bond_distance
S1 O2 1.419(3)
S1 O1 1.427(3)
S1 N1 1.679(3)
S1 C12 1.739(4)
N1 C2 1.401(5)
N1 C7A 1.420(5)
N3 C2 1.298(6)
N3 C3A 1.387(5)
C2 C8 1.488(6)
C3A C7A 1.389(6)
C3A C4 1.392(6)
C4 C5 1.366(7)
C4 H4A 0.9300
C5 C6 1.365(7)
C5 Cl1' 1.750(7)
C5 H5A 0.9300
C6 C7 1.390(6)
C6 Cl1 1.747(5)
C6 H6A 0.9300
C7 C7A 1.371(6)
C7 H7A 0.9300
C8 C9 1.522(6)
C8 H8A 0.9700
C8 H8B 0.9700
C9 C10 1.515(6)
C9 H9A 0.9700
C9 H9B 0.9700
C10 C11 1.517(7)
C10 H10A 0.9700
C10 H10B 0.9700
C11 H11A 0.9600
C11 H11B 0.9600
C11 H11C 0.9600
C12 C17 1.394(6)
C12 C13 1.410(6)
C13 C14 1.366(6)
C13 C18 1.508(6)
C14 C15 1.383(7)
C14 H14A 0.9300
C15 C16 1.382(7)
C15 C19 1.493(7)
C16 C17 1.362(7)
C16 H16A 0.9300
C17 H17A 0.9300
C18 H18A 0.9600
C18 H18B 0.9600
C18 H18C 0.9600
C19 H19A 0.9600
C19 H19B 0.9600
C19 H19C 0.9600

loop_
_geom_hbond_atom_site_label_D
_geom_hbond_atom_site_label_H
_geom_hbond_atom_site_label_A
_geom_hbond_site_symmetry_A
_geom_hbond_distance_DH
_geom_hbond_distance_HA
_geom_hbond_distance_DA
_geom_hbond_angle_DHA
_geom_hbond_publ_flag
C19 H19B O2 1_655 0.96 2.619 3.554(7) 165 y
C4 H4A Cg3 2_666 0.93 2.760 3.665(8) 163 y

loop_
_geom_torsion_atom_site_label_1
_geom_torsion_atom_site_label_2
_geom_torsion_atom_site_label_3
_geom_torsion_atom_site_label_4
_geom_torsion
O2 S1 N1 C2 174.6(3)
O1 S1 N1 C2 46.7(4)
C12 S1 N1 C2 -68.1(4)
O2 S1 N1 C7A -5.4(4)
O1 S1 N1 C7A -133.3(3)
C12 S1 N1 C7A 111.9(4)
C3A N3 C2 N1 1.0(5)
C3A N3 C2 C8 -179.2(4)
C7A N1 C2 N3 -1.2(5)
S1 N1 C2 N3 178.8(3)
C7A N1 C2 C8 179.0(4)
S1 N1 C2 C8 -1.0(6)
C2 N3 C3A C7A -0.4(5)
C2 N3 C3A C4 179.3(5)
N3 C3A C4 C5 -179.1(5)
C7A C3A C4 C5 0.6(7)
C3A C4 C5 C6 0.0(8)
C3A C4 C5 Cl1' -164.9(4)
C4 C5 C6 C7 0.1(8)
Cl1' C5 C6 C7 163.8(4)
C4 C5 C6 Cl1 -179.9(4)
Cl1' C5 C6 Cl1 -16.3(7)
C5 C6 C7 C7A -0.9(7)
Cl1 C6 C7 C7A 179.2(3)
C6 C7 C7A C3A 1.5(6)
C6 C7 C7A N1 179.6(4)
N3 C3A C7A C7 178.3(4)
C4 C3A C7A C7 -1.4(7)
N3 C3A C7A N1 -0.3(5)
C4 C3A C7A N1 180.0(4)
C2 N1 C7A C7 -177.5(5)
S1 N1 C7A C7 2.5(7)
C2 N1 C7A C3A 0.9(4)
S1 N1 C7A C3A -179.1(3)
N3 C2 C8 C9 3.6(7)
N1 C2 C8 C9 -176.6(4)
C2 C8 C9 C10 178.5(4)
C8 C9 C10 C11 -179.4(5)
O2 S1 C12 C17 -133.0(3)
O1 S1 C12 C17 -0.2(4)
N1 S1 C12 C17 113.3(3)
O2 S1 C12 C13 44.3(4)
O1 S1 C12 C13 177.1(3)
N1 S1 C12 C13 -69.4(4)
C17 C12 C13 C14 -1.5(6)
S1 C12 C13 C14 -178.7(3)
C17 C12 C13 C18 -177.9(4)
S1 C12 C13 C18 4.9(6)
C12 C13 C14 C15 0.0(7)
C18 C13 C14 C15 176.5(4)
C13 C14 C15 C16 1.0(7)
C13 C14 C15 C19 -176.8(4)
C14 C15 C16 C17 -0.4(7)
C19 C15 C16 C17 177.4(5)
C15 C16 C17 C12 -1.1(7)
C13 C12 C17 C16 2.1(7)
S1 C12 C17 C16 179.5(4)
